data_2220541
loop_
_publ_author_name
'Chohan, Zahid H.'
'Shad, Hazoor A.'
'Tahir, M. Nawaz'

_publ_section_title
;
 4-[(<i>E</i>)-(5-Chloro-2-hydroxybenzylidene)amino]benzenesulfonamide
;
_journal_coeditor_code HK2593
_journal_issue 1
_journal_name_full 'Acta Crystallographica Section E'
_journal_page_first o57
_journal_paper_doi 10.1107/S1600536808040853
_journal_volume 65
_journal_year 2009
_chemical_formula_iupac 'C13 H11 Cl N2 O3 S'
_chemical_formula_moiety 'C13 H11 Cl N2 O3 S'
_chemical_formula_sum 'C13 H11 Cl N2 O3 S'
_chemical_formula_weight 310.76
_chemical_name_systematic
;
4-[(<i>E</i>)-(5-Chloro-2-hydroxybenzylidene)amino]benzenesulfonamide
;
_space_group_IT_number 4
_symmetry_cell_setting monoclinic
_symmetry_space_group_name_Hall 'P 2yb'
_symmetry_space_group_name_H-M 'P 1 21 1'
_atom_sites_solution_hydrogens geom
_atom_sites_solution_primary direct
_atom_sites_solution_secondary difmap
_audit_creation_method SHELXL-97
_cell_angle_alpha 90.00
_cell_angle_beta 95.699(7)
_cell_angle_gamma 90.00
_cell_formula_units_Z 2
_cell_length_a 6.1936(9)
_cell_length_b 4.6002(7)
_cell_length_c 23.252(3)
_cell_measurement_reflns_used 1848
_cell_measurement_temperature 296(2)
_cell_measurement_theta_max 26.40
_cell_measurement_theta_min 0.88
_cell_volume 659.22(16)
_computing_cell_refinement 'SAINT (Bruker, 2007)'
_computing_data_collection 'APEX2 (Bruker, 2007)'
_computing_data_reduction 'SAINT (Bruker, 2007)'
_computing_molecular_graphics 'ORTEP-3 for Windows (Farrugia, 1997) and PLATON (Spek, 2003)'
_computing_publication_material 'WinGX (Farrugia, 1999) and PLATON (Spek, 2003)'
_computing_structure_refinement 'SHELXL97 (Sheldrick, 2008)'
_computing_structure_solution 'SHELXS97 (Sheldrick, 2008)'
_diffrn_ambient_temperature 296(2)
_diffrn_detector_area_resol_mean 7.6
_diffrn_measured_fraction_theta_full 0.989
_diffrn_measured_fraction_theta_max 0.989
_diffrn_measurement_device_type 'Bruker Kappa APEXII CCD'
_diffrn_measurement_method \w
_diffrn_radiation_monochromator graphite
_diffrn_radiation_source 'fine-focus sealed tube'
_diffrn_radiation_type MoK\a
_diffrn_radiation_wavelength 0.71073
_diffrn_reflns_av_R_equivalents 0.0532
_diffrn_reflns_av_sigmaI/netI 0.1110
_diffrn_reflns_limit_h_max 8
_diffrn_reflns_limit_h_min -8
_diffrn_reflns_limit_k_max 6
_diffrn_reflns_limit_k_min -6
_diffrn_reflns_limit_l_max 29
_diffrn_reflns_limit_l_min -31
_diffrn_reflns_number 7850
_diffrn_reflns_theta_full 28.49
_diffrn_reflns_theta_max 28.49
_diffrn_reflns_theta_min 0.88
_exptl_absorpt_coefficient_mu 0.456
_exptl_absorpt_correction_T_max 0.935
_exptl_absorpt_correction_T_min 0.904
_exptl_absorpt_correction_type multi-scan
_exptl_absorpt_process_details '(SADABS; Bruker, 2005)'
_exptl_crystal_colour orange
_exptl_crystal_density_diffrn 1.566
_exptl_crystal_density_method 'not measured'
_exptl_crystal_description prism
_exptl_crystal_F_000 320
_exptl_crystal_size_max 0.25
_exptl_crystal_size_mid 0.18
_exptl_crystal_size_min 0.15
_refine_diff_density_max 0.250
_refine_diff_density_min -0.359
_refine_ls_abs_structure_details 'Flack (1983), 1125 Friedel pairs'
_refine_ls_abs_structure_Flack 0.09(13)
_refine_ls_extinction_method none
_refine_ls_goodness_of_fit_ref 1.022
_refine_ls_hydrogen_treatment mixed
_refine_ls_matrix_type full
_refine_ls_number_parameters 193
_refine_ls_number_reflns 3172
_refine_ls_number_restraints 4
_refine_ls_restrained_S_all 1.021
_refine_ls_R_factor_all 0.1263
_refine_ls_R_factor_gt 0.0555
_refine_ls_shift/su_max 0.001
_refine_ls_shift/su_mean 0.000
_refine_ls_structure_factor_coef Fsqd
_refine_ls_weighting_details 'calc w=1/[\s^2^(Fo^2^)+(0.0408P)^2^+0.3674P] where P=(Fo^2^+2Fc^2^)/3'
_refine_ls_weighting_scheme calc
_refine_ls_wR_factor_gt 0.0940
_refine_ls_wR_factor_ref 0.1321
_reflns_number_gt 1842
_reflns_number_total 3172
_reflns_threshold_expression I>2\s(I)
_cod_data_source_file hk2593.cif
_cod_data_source_block I
_cod_original_sg_symbol_H-M 'P 21'
_cod_database_code 2220541
_cod_database_fobs_code 2220541

loop_
_symmetry_equiv_pos_as_xyz
'x, y, z'
'-x, y+1/2, -z'

loop_
_atom_site_type_symbol
_atom_site_label
_atom_site_fract_x
_atom_site_fract_y
_atom_site_fract_z
_atom_site_U_iso_or_equiv
_atom_site_adp_type
_atom_site_calc_flag
_atom_site_refinement_flags
_atom_site_occupancy
_atom_site_disorder_assembly
_atom_site_disorder_group
S S1 0.76662(18) 1.3639(2) 0.57243(4) 0.0351(3) Uani d . 1 . .
Cl Cl1 0.7848(2) -0.1726(4) 0.96987(6) 0.0659(4) Uani d . 1 . .
O O1 0.1496(5) 0.3015(9) 0.79117(14) 0.0554(10) Uani d D 1 . .
H H1 0.2062 0.4241 0.7719 0.083 Uiso calc RD 1 . .
O O2 0.9594(5) 1.5110(7) 0.59629(14) 0.0498(9) Uani d . 1 . .
O O3 0.5902(5) 1.5306(7) 0.54481(14) 0.0472(9) Uani d . 1 . .
N N1 0.4614(6) 0.6117(9) 0.75542(16) 0.0365(9) Uani d . 1 . .
N N2 0.8345(8) 1.1435(9) 0.52410(19) 0.0431(11) Uani d D 1 . .
H H21 0.726(6) 1.068(12) 0.5029(19) 0.07(2) Uiso d D 1 . .
H H22 0.929(8) 1.022(12) 0.541(2) 0.08(2) Uiso d D 1 . .
C C1 0.5139(7) 0.2913(9) 0.83587(19) 0.0344(11) Uani d . 1 . .
C C2 0.2983(8) 0.1959(11) 0.8319(2) 0.0394(12) Uani d . 1 . .
C C3 0.2389(8) -0.0151(12) 0.8696(2) 0.0490(13) Uani d . 1 . .
H H3 0.0970 -0.0837 0.8659 0.059 Uiso calc R 1 . .
C C4 0.3850(8) -0.1254(15) 0.91213(19) 0.0501(12) Uani d . 1 . .
H H4 0.3418 -0.2638 0.9378 0.060 Uiso calc R 1 . .
C C5 0.5997(8) -0.0272(11) 0.91650(19) 0.0430(12) Uani d . 1 . .
C C6 0.6617(8) 0.1767(11) 0.8793(2) 0.0420(12) Uani d . 1 . .
H H6 0.8048 0.2409 0.8827 0.050 Uiso calc R 1 . .
C C7 0.5892(8) 0.4971(11) 0.7953(2) 0.0391(12) Uani d . 1 . .
H H7 0.742(7) 0.545(10) 0.8017(17) 0.040(13) Uiso d . 1 . .
C C8 0.5381(7) 0.8040(10) 0.71469(17) 0.0335(11) Uani d . 1 . .
C C9 0.7445(7) 0.9293(10) 0.72084(19) 0.0425(13) Uani d . 1 . .
H H9 0.8379 0.8935 0.7539 0.051 Uiso calc R 1 . .
C C10 0.8097(8) 1.1053(10) 0.67816(19) 0.0385(12) Uani d . 1 . .
H H10 0.9476 1.1875 0.6824 0.046 Uiso calc R 1 . .
C C11 0.6728(7) 1.1609(9) 0.62919(18) 0.0312(10) Uani d . 1 . .
C C12 0.4655(7) 1.0440(11) 0.6241(2) 0.0422(12) Uani d . 1 . .
H H12 0.3702 1.0855 0.5916 0.051 Uiso calc R 1 . .
C C13 0.4006(7) 0.8677(14) 0.66654(18) 0.0411(11) Uani d . 1 . .
H H13 0.2612 0.7903 0.6627 0.049 Uiso calc R 1 . .

loop_
_atom_site_aniso_label
_atom_site_aniso_U_11
_atom_site_aniso_U_22
_atom_site_aniso_U_33
_atom_site_aniso_U_12
_atom_site_aniso_U_13
_atom_site_aniso_U_23
S1 0.0380(7) 0.0288(5) 0.0380(6) -0.0026(6) 0.0009(5) -0.0002(6)
Cl1 0.0711(9) 0.0698(10) 0.0545(8) 0.0074(9) -0.0056(7) 0.0153(8)
O1 0.0333(18) 0.065(3) 0.066(2) -0.0079(19) -0.0044(17) 0.012(2)
O2 0.049(2) 0.048(2) 0.051(2) -0.0232(18) -0.0069(17) 0.0015(17)
O3 0.050(2) 0.0369(19) 0.053(2) 0.0081(17) -0.0039(17) 0.0064(16)
N1 0.035(2) 0.037(2) 0.038(2) -0.0014(18) 0.0037(19) 0.0012(18)
N2 0.047(3) 0.040(3) 0.043(3) -0.003(2) 0.011(2) -0.010(2)
C1 0.031(3) 0.033(3) 0.040(3) 0.002(2) 0.007(2) -0.003(2)
C2 0.032(3) 0.040(3) 0.046(3) -0.002(2) 0.007(2) -0.003(2)
C3 0.042(3) 0.052(3) 0.056(3) -0.007(3) 0.018(3) -0.002(3)
C4 0.060(3) 0.052(3) 0.042(3) -0.006(4) 0.021(2) 0.000(3)
C5 0.054(3) 0.044(3) 0.031(3) 0.007(3) 0.005(2) -0.001(2)
C6 0.037(3) 0.042(3) 0.047(3) 0.001(2) 0.003(2) -0.004(2)
C7 0.028(3) 0.038(3) 0.052(3) -0.004(2) 0.005(3) -0.002(2)
C8 0.033(3) 0.035(3) 0.034(2) 0.003(2) 0.008(2) -0.003(2)
C9 0.034(3) 0.054(4) 0.038(3) -0.003(2) -0.006(2) 0.007(2)
C10 0.030(3) 0.045(3) 0.039(3) -0.006(2) -0.002(2) 0.002(2)
C11 0.028(3) 0.030(2) 0.036(3) 0.000(2) 0.001(2) -0.002(2)
C12 0.029(3) 0.049(3) 0.046(3) 0.000(2) -0.008(2) 0.008(2)
C13 0.024(2) 0.049(3) 0.050(3) -0.003(3) 0.005(2) 0.008(3)

loop_
_atom_type_symbol
_atom_type_description
_atom_type_scat_dispersion_real
_atom_type_scat_dispersion_imag
_atom_type_scat_source
C C 0.0030 0.0020 'International Tables Vol C Tables 4.2.6.8 and 6.1.1.4'
H H 0.0000 0.0000 'International Tables Vol C Tables 4.2.6.8 and 6.1.1.4'
Cl Cl 0.1480 0.1590 'International Tables Vol C Tables 4.2.6.8 and 6.1.1.4'
N N 0.0060 0.0030 'International Tables Vol C Tables 4.2.6.8 and 6.1.1.4'
O O 0.0110 0.0060 'International Tables Vol C Tables 4.2.6.8 and 6.1.1.4'
S S 0.1250 0.1230 'International Tables Vol C Tables 4.2.6.8 and 6.1.1.4'

loop_
_geom_angle_atom_site_label_1
_geom_angle_atom_site_label_2
_geom_angle_atom_site_label_3
_geom_angle_site_symmetry_1
_geom_angle_site_symmetry_3
_geom_angle
_geom_angle_publ_flag
O2 S1 N2 . . 107.7(2) ?
O2 S1 C11 . . 106.48(19) ?
O3 S1 O2 . . 119.3(2) ?
O3 S1 N2 . . 105.4(2) ?
O3 S1 C11 . . 109.0(2) ?
N2 S1 C11 . . 108.6(2) ?
C2 O1 H1 . . 109.5 ?
C7 N1 C8 . . 121.4(4) ?
S1 N2 H21 . . 114(4) ?
S1 N2 H22 . . 108(4) ?
H21 N2 H22 . . 117(6) ?
C2 C1 C7 . . 122.0(4) ?
C6 C1 C2 . . 118.8(4) ?
C6 C1 C7 . . 119.2(4) ?
O1 C2 C1 . . 121.0(4) ?
O1 C2 C3 . . 119.6(5) ?
C3 C2 C1 . . 119.4(5) ?
C2 C3 H3 . . 119.3 ?
C4 C3 C2 . . 121.3(5) ?
C4 C3 H3 . . 119.3 ?
C3 C4 C5 . . 119.2(5) ?
C3 C4 H4 . . 120.4 ?
C5 C4 H4 . . 120.4 ?
C4 C5 Cl1 . . 118.9(4) ?
C6 C5 Cl1 . . 120.9(4) ?
C6 C5 C4 . . 120.3(5) ?
C1 C6 H6 . . 119.5 ?
C5 C6 C1 . . 121.0(5) ?
C5 C6 H6 . . 119.5 ?
N1 C7 C1 . . 121.9(4) ?
N1 C7 H7 . . 123(3) ?
C1 C7 H7 . . 115(3) ?
C9 C8 N1 . . 123.7(4) ?
C13 C8 C9 . . 118.9(4) ?
C13 C8 N1 . . 117.3(4) ?
C8 C9 H9 . . 119.9 ?
C10 C9 C8 . . 120.1(4) ?
C10 C9 H9 . . 119.9 ?
C9 C10 C11 . . 120.5(4) ?
C9 C10 H10 . . 119.8 ?
C11 C10 H10 . . 119.8 ?
C10 C11 C12 . . 119.3(4) ?
C10 C11 S1 . . 119.8(4) ?
C12 C11 S1 . . 120.8(3) ?
C11 C12 H12 . . 119.9 ?
C13 C12 C11 . . 120.2(4) ?
C13 C12 H12 . . 119.9 ?
C8 C13 H13 . . 119.6 ?
C12 C13 C8 . . 120.9(4) ?
C12 C13 H13 . . 119.6 ?

loop_
_geom_bond_atom_site_label_1
_geom_bond_atom_site_label_2
_geom_bond_site_symmetry_2
_geom_bond_distance
_geom_bond_publ_flag
Cl1 C5 . 1.738(5) ?
S1 O2 . 1.435(3) ?
S1 O3 . 1.434(3) ?
S1 N2 . 1.600(4) ?
S1 C11 . 1.762(5) ?
O1 H1 . 0.8200 ?
N2 H21 . 0.87(4) ?
N2 H22 . 0.87(5) ?
C2 O1 . 1.344(5) ?
C2 C3 . 1.381(7) ?
C2 C1 . 1.400(6) ?
C3 C4 . 1.370(7) ?
C3 H3 . 0.9300 ?
C4 H4 . 0.9300 ?
C5 C4 . 1.398(7) ?
C6 C1 . 1.397(6) ?
C6 C5 . 1.358(7) ?
C6 H6 . 0.9300 ?
C7 N1 . 1.272(6) ?
C7 C1 . 1.446(6) ?
C7 H7 . 0.97(4) ?
C8 N1 . 1.412(5) ?
C9 C8 . 1.397(6) ?
C9 C10 . 1.372(6) ?
C9 H9 . 0.9300 ?
C10 H10 . 0.9300 ?
C11 C10 . 1.375(6) ?
C11 C12 . 1.386(6) ?
C12 H12 . 0.9300 ?
C13 C8 . 1.370(6) ?
C13 C12 . 1.369(7) ?
C13 H13 . 0.9300 ?

loop_
_geom_hbond_atom_site_label_D
_geom_hbond_atom_site_label_H
_geom_hbond_atom_site_label_A
_geom_hbond_site_symmetry_A
_geom_hbond_distance_DH
_geom_hbond_distance_HA
_geom_hbond_distance_DA
_geom_hbond_angle_DHA
_geom_hbond_publ_flag
O1 H1 N1 . 0.82 1.87 2.603(5) 148.00 yes
N2 H21 O3 2_646 0.87(4) 2.16(4) 2.986(6) 160(5) yes

loop_
_geom_torsion_atom_site_label_1
_geom_torsion_atom_site_label_2
_geom_torsion_atom_site_label_3
_geom_torsion_atom_site_label_4
_geom_torsion_site_symmetry_1
_geom_torsion_site_symmetry_2
_geom_torsion_site_symmetry_3
_geom_torsion_site_symmetry_4
_geom_torsion
_geom_torsion_publ_flag
O2 S1 C11 C10 . . . . -17.2(4) ?
O2 S1 C11 C12 . . . . 165.9(4) ?
O3 S1 C11 C10 . . . . -147.1(4) ?
O3 S1 C11 C12 . . . . 36.0(4) ?
N2 S1 C11 C10 . . . . 98.5(4) ?
N2 S1 C11 C12 . . . . -78.4(4) ?
O1 C2 C1 C6 . . . . 179.5(4) ?
O1 C2 C1 C7 . . . . -2.6(7) ?
C3 C2 C1 C6 . . . . -2.1(7) ?
C3 C2 C1 C7 . . . . 175.8(4) ?
O1 C2 C3 C4 . . . . -179.1(5) ?
C1 C2 C3 C4 . . . . 2.4(8) ?
C2 C3 C4 C5 . . . . -1.6(8) ?
C6 C5 C4 C3 . . . . 0.5(8) ?
Cl1 C5 C4 C3 . . . . -179.0(4) ?
C5 C6 C1 C2 . . . . 1.1(7) ?
C5 C6 C1 C7 . . . . -176.9(4) ?
C1 C6 C5 C4 . . . . -0.3(7) ?
C1 C6 C5 Cl1 . . . . 179.2(4) ?
N1 C7 C1 C6 . . . . -179.0(5) ?
N1 C7 C1 C2 . . . . 3.1(7) ?
C1 C7 N1 C8 . . . . -177.6(4) ?
C9 C8 N1 C7 . . . . -13.3(7) ?
C13 C8 N1 C7 . . . . 166.4(5) ?
C10 C9 C8 N1 . . . . 177.4(4) ?
C10 C9 C8 C13 . . . . -2.2(7) ?
C8 C9 C10 C11 . . . . 0.3(7) ?
S1 C11 C10 C9 . . . . -175.1(4) ?
C12 C11 C10 C9 . . . . 1.8(7) ?
S1 C11 C12 C13 . . . . 174.8(4) ?
C10 C11 C12 C13 . . . . -2.0(7) ?
C12 C13 C8 N1 . . . . -177.6(5) ?
C12 C13 C8 C9 . . . . 2.0(8) ?
C8 C13 C12 C11 . . . . 0.1(8) ?

loop_
_cod_related_entry_id
_cod_related_entry_database
_cod_related_entry_code
1 ChemSpider 22813030
